data_7151444
loop_
_publ_author_name
'Spiniello, Marisa'
'White, Jonathan M.'

_publ_section_title
;
 Low-temperature X-ray structural studies of the ester and ether
 derivatives of cis- and trans-4-tert-butyl cyclohexanol and
 2-adamantanol: application of the variable oxygen probe to determine
 the relative ?-donor ability of C?H and C?C bonds
;
_journal_issue 17
_journal_name_full 'Organic &amp;  Biomolecular Chemistry'
_journal_page_first 3094
_journal_paper_doi 10.1039/b303453d
_journal_volume 1
_journal_year 2003
_chemical_formula_sum 'C12 H19 Cl3 O2'
_chemical_formula_weight 301.62
_chemical_melting_point 56.0(10)
_chemical_name_systematic
;
?
;
_space_group_IT_number 4
_symmetry_cell_setting monoclinic
_symmetry_space_group_name_Hall 'P 2yb'
_symmetry_space_group_name_H-M 'P 1 21 1'
_atom_sites_solution_hydrogens geom
_atom_sites_solution_primary direct
_atom_sites_solution_secondary difmap
_audit_creation_method SHELXL-97
_cell_angle_alpha 90.00
_cell_angle_beta 107.090(10)
_cell_angle_gamma 90.00
_cell_formula_units_Z 2
_cell_length_a 9.6540(10)
_cell_length_b 6.026(2)
_cell_length_c 13.044(2)
_cell_measurement_reflns_used 25
_cell_measurement_temperature 130.0(2)
_cell_measurement_theta_max 30
_cell_measurement_theta_min 20
_cell_volume 725.3(3)
_computing_data_collection 'CAD-4 Software 5.0 (Enraf-Nonius, 1989)'
_computing_data_reduction 'PROCESS_DATA (Gable et al., 1994)'
_computing_structure_refinement 'SHELXL-97 (Sheldrick, 1997)'
_diffrn_ambient_temperature 130.0(2)
_diffrn_measured_fraction_theta_full 0.998
_diffrn_measured_fraction_theta_max 0.998
_diffrn_measurement_device_type 'Enraf-Nonius CAD-4 diffractometer'
_diffrn_measurement_method \q2\q
_diffrn_radiation_monochromator graphite
_diffrn_radiation_source 'fine-focus sealed tube'
_diffrn_radiation_type CuK\a
_diffrn_radiation_wavelength 1.54180
_diffrn_reflns_av_R_equivalents 0.0665
_diffrn_reflns_av_sigmaI/netI 0.0224
_diffrn_reflns_limit_h_max 12
_diffrn_reflns_limit_h_min 0
_diffrn_reflns_limit_k_max 7
_diffrn_reflns_limit_k_min 0
_diffrn_reflns_limit_l_max 15
_diffrn_reflns_limit_l_min -16
_diffrn_reflns_number 1733
_diffrn_reflns_theta_full 74.89
_diffrn_reflns_theta_max 74.89
_diffrn_reflns_theta_min 3.54
_diffrn_standards_decay_% 2
_diffrn_standards_interval_time 9600
_exptl_absorpt_coefficient_mu 5.630
_exptl_absorpt_correction_T_max 0.67
_exptl_absorpt_correction_T_min 0.22
_exptl_absorpt_correction_type analytical
_exptl_absorpt_process_details 'ABSORB Platon'
_exptl_crystal_colour brown
_exptl_crystal_density_diffrn 1.381
_exptl_crystal_density_method 'not measured'
_exptl_crystal_description needles
_exptl_crystal_F_000 316
_exptl_crystal_size_max 0.6
_exptl_crystal_size_mid 0.17
_exptl_crystal_size_min 0.08
_refine_diff_density_max 0.761
_refine_diff_density_min -0.406
_refine_diff_density_rms 0.077
_refine_ls_abs_structure_details 'Flack H D (1983), Acta Cryst. A39, 876-881'
_refine_ls_abs_structure_Flack 0.00(2)
_refine_ls_extinction_coef 0.0082(15)
_refine_ls_extinction_expression Fc^*^=kFc[1+0.001xFc^2^\l^3^/sin(2\q)]^-1/4^
_refine_ls_extinction_method SHELXL
_refine_ls_goodness_of_fit_ref 0.846
_refine_ls_hydrogen_treatment mixed
_refine_ls_matrix_type full
_refine_ls_number_parameters 155
_refine_ls_number_reflns 1636
_refine_ls_number_restraints 1
_refine_ls_restrained_S_all 0.845
_refine_ls_R_factor_all 0.0382
_refine_ls_R_factor_gt 0.0371
_refine_ls_shift/su_max 0.000
_refine_ls_shift/su_mean 0.000
_refine_ls_structure_factor_coef Fsqd
_refine_ls_weighting_details 'calc w=1/[\s^2^(Fo^2^)+(0.1044P)^2^+0.1497P] where P=(Fo^2^+2Fc^2^)/3'
_refine_ls_weighting_scheme calc
_refine_ls_wR_factor_gt 0.0966
_refine_ls_wR_factor_ref 0.0988
_reflns_number_gt 1589
_reflns_number_total 1636
_reflns_threshold_expression >2sigma(I)
_cod_data_source_file b303453d.txt
_cod_data_source_block compound4g
_cod_depositor_comments
;
The following automatic conversions were performed:
'_exptl_absorpt_correction_type' value 'Analytical' changed to
'analytical' according to
'/home/adriana/struct/CIF-dictionaries/cif_core.dic' dictionary named
'cif_core.dic' version 2.4.1 from 2010-06-29.

Automatic conversion script
Id: cif_fix_enum 1555 2011-01-17 13:19:09Z saulius 

The following automatic conversions were performed:

'_chemical_melting_point' value '55-57' was changed to '56.0(10)' -
the average value was taken and precision was estimated.

Automatic conversion script
Id: cif_fix_values 1569 2011-02-09 13:29:24Z adriana 
;
_cod_original_sg_symbol_H-M P21
_cod_database_code 7151444

loop_
_symmetry_equiv_pos_as_xyz
'x, y, z'
'-x, y+1/2, -z'

loop_
_atom_site_label
_atom_site_type_symbol
_atom_site_fract_x
_atom_site_fract_y
_atom_site_fract_z
_atom_site_U_iso_or_equiv
_atom_site_adp_type
_atom_site_occupancy
_atom_site_symmetry_multiplicity
_atom_site_calc_flag
_atom_site_refinement_flags
_atom_site_disorder_assembly
_atom_site_disorder_group
C1 C 0.4610(3) 0.5887(6) 0.6742(2) 0.0248(6) Uani 1 1 d . . .
H1 H 0.5461 0.5471 0.6493 0.030 Uiso 1 1 calc R . .
C2 C 0.5061(3) 0.7565(6) 0.7639(2) 0.0271(7) Uani 1 1 d . . .
H2A H 0.5360 0.8955 0.7359 0.033 Uiso 1 1 calc R . .
H2B H 0.5907 0.6987 0.8206 0.033 Uiso 1 1 calc R . .
C3 C 0.3835(3) 0.8073(6) 0.8126(2) 0.0247(6) Uani 1 1 d . . .
H3A H 0.3040 0.8831 0.7583 0.030 Uiso 1 1 calc R . .
H3B H 0.4198 0.9097 0.8740 0.030 Uiso 1 1 calc R . .
C4 C 0.3239(3) 0.5978(5) 0.8510(2) 0.0195(5) Uani 1 1 d . . .
H4 H 0.4070 0.5240 0.9045 0.023 Uiso 1 1 calc R . .
C5 C 0.2724(3) 0.4397(6) 0.7556(2) 0.0240(6) Uani 1 1 d . . .
H5A H 0.1913 0.5092 0.7000 0.029 Uiso 1 1 calc R . .
H5B H 0.2359 0.3013 0.7794 0.029 Uiso 1 1 calc R . .
C6 C 0.3943(4) 0.3829(6) 0.7068(2) 0.0277(7) Uani 1 1 d . . .
H6A H 0.4704 0.2980 0.7597 0.033 Uiso 1 1 calc R . .
H6B H 0.3552 0.2874 0.6430 0.033 Uiso 1 1 calc R . .
C7 C 0.2069(3) 0.6479(6) 0.9090(2) 0.0257(7) Uani 1 1 d . . .
C8 C 0.2741(4) 0.7906(8) 1.0083(2) 0.0367(8) Uani 1 1 d . . .
H8A H 0.3076 0.9314 0.9864 0.055 Uiso 1 1 calc R . .
H8B H 0.3564 0.7116 1.0566 0.055 Uiso 1 1 calc R . .
H8C H 0.2013 0.8201 1.0455 0.055 Uiso 1 1 calc R . .
C9 C 0.0749(3) 0.7682(8) 0.8359(2) 0.0344(8) Uani 1 1 d . . .
H9A H 0.1061 0.9071 0.8104 0.052 Uiso 1 1 calc R . .
H9B H 0.0061 0.8011 0.8761 0.052 Uiso 1 1 calc R . .
H9C H 0.0280 0.6735 0.7744 0.052 Uiso 1 1 calc R . .
C10 C 0.1571(5) 0.4319(9) 0.9470(3) 0.0449(9) Uani 1 1 d . . .
H10A H 0.1118 0.3377 0.8850 0.067 Uiso 1 1 calc R . .
H10B H 0.0867 0.4641 0.9860 0.067 Uiso 1 1 calc R . .
H10C H 0.2408 0.3546 0.9947 0.067 Uiso 1 1 calc R . .
C11 C 0.3399(3) 0.6335(6) 0.4883(2) 0.0210(6) Uani 1 1 d . . .
C12 C 0.2059(3) 0.7458(5) 0.4085(2) 0.0218(6) Uani 1 1 d . . .
O1 O 0.3496(2) 0.6996(4) 0.58677(15) 0.0228(4) Uani 1 1 d . . .
O2 O 0.4139(2) 0.5019(5) 0.46062(17) 0.0313(5) Uani 1 1 d . . .
Cl1 Cl 0.20147(8) 1.03268(12) 0.43233(6) 0.0273(2) Uani 1 1 d . . .
Cl2 Cl 0.20956(8) 0.70131(15) 0.27572(5) 0.0309(2) Uani 1 1 d . . .
Cl3 Cl 0.05085(7) 0.61547(15) 0.42818(6) 0.0311(2) Uani 1 1 d . . .

loop_
_atom_site_aniso_label
_atom_site_aniso_U_11
_atom_site_aniso_U_22
_atom_site_aniso_U_33
_atom_site_aniso_U_23
_atom_site_aniso_U_13
_atom_site_aniso_U_12
C1 0.0203(12) 0.0308(18) 0.0212(13) 0.0032(13) 0.0028(10) 0.0075(12)
C2 0.0224(13) 0.0339(18) 0.0246(13) 0.0007(13) 0.0063(11) -0.0056(13)
C3 0.0295(15) 0.0205(14) 0.0230(13) -0.0043(12) 0.0061(11) -0.0048(12)
C4 0.0211(12) 0.0187(13) 0.0164(11) 0.0004(11) 0.0018(9) -0.0012(11)
C5 0.0301(14) 0.0187(13) 0.0212(13) 0.0002(12) 0.0044(11) -0.0037(13)
C6 0.0360(16) 0.0206(14) 0.0250(14) 0.0005(12) 0.0066(13) 0.0070(13)
C7 0.0227(13) 0.0336(18) 0.0201(13) 0.0022(13) 0.0053(11) -0.0002(13)
C8 0.0373(17) 0.050(2) 0.0216(14) -0.0078(16) 0.0067(13) 0.0033(17)
C9 0.0247(14) 0.051(2) 0.0259(14) -0.0005(15) 0.0050(12) 0.0093(15)
C10 0.047(2) 0.050(2) 0.0435(18) 0.009(2) 0.0227(16) -0.008(2)
C11 0.0199(12) 0.0229(14) 0.0198(12) -0.0006(11) 0.0052(10) -0.0009(12)
C12 0.0167(12) 0.0252(16) 0.0219(13) -0.0007(12) 0.0030(10) -0.0003(11)
O1 0.0221(9) 0.0284(11) 0.0173(8) 0.0015(9) 0.0049(7) 0.0056(9)
O2 0.0293(11) 0.0372(14) 0.0265(10) -0.0028(11) 0.0067(8) 0.0121(11)
Cl1 0.0292(4) 0.0220(3) 0.0284(3) 0.0019(3) 0.0049(3) 0.0035(3)
Cl2 0.0295(4) 0.0433(5) 0.0185(3) -0.0019(3) 0.0050(2) 0.0009(3)
Cl3 0.0207(3) 0.0374(4) 0.0358(4) 0.0020(3) 0.0094(3) -0.0059(3)

loop_
_atom_type_symbol
_atom_type_description
_atom_type_scat_dispersion_real
_atom_type_scat_dispersion_imag
_atom_type_scat_source
C C 0.0181 0.0091 'International Tables Vol C Tables 4.2.6.8 and 6.1.1.4'
H H 0.0000 0.0000 'International Tables Vol C Tables 4.2.6.8 and 6.1.1.4'
O O 0.0492 0.0322 'International Tables Vol C Tables 4.2.6.8 and 6.1.1.4'
Cl Cl 0.3639 0.7018 'International Tables Vol C Tables 4.2.6.8 and 6.1.1.4'

loop_
_geom_angle_atom_site_label_1
_geom_angle_atom_site_label_2
_geom_angle_atom_site_label_3
_geom_angle
_geom_angle_site_symmetry_1
_geom_angle_site_symmetry_3
_geom_angle_publ_flag
O1 C1 C2 105.9(3) . . ?
O1 C1 C6 108.3(2) . . ?
C2 C1 C6 112.4(2) . . ?
O1 C1 H1 110.1 . . ?
C2 C1 H1 110.1 . . ?
C6 C1 H1 110.1 . . ?
C1 C2 C3 111.9(2) . . ?
C1 C2 H2A 109.2 . . ?
C3 C2 H2A 109.2 . . ?
C1 C2 H2B 109.2 . . ?
C3 C2 H2B 109.2 . . ?
H2A C2 H2B 107.9 . . ?
C2 C3 C4 112.5(3) . . ?
C2 C3 H3A 109.1 . . ?
C4 C3 H3A 109.1 . . ?
C2 C3 H3B 109.1 . . ?
C4 C3 H3B 109.1 . . ?
H3A C3 H3B 107.8 . . ?
C5 C4 C3 108.1(2) . . ?
C5 C4 C7 114.0(2) . . ?
C3 C4 C7 113.2(3) . . ?
C5 C4 H4 107.1 . . ?
C3 C4 H4 107.1 . . ?
C7 C4 H4 107.1 . . ?
C4 C5 C6 111.8(2) . . ?
C4 C5 H5A 109.3 . . ?
C6 C5 H5A 109.3 . . ?
C4 C5 H5B 109.3 . . ?
C6 C5 H5B 109.3 . . ?
H5A C5 H5B 107.9 . . ?
C1 C6 C5 112.0(3) . . ?
C1 C6 H6A 109.2 . . ?
C5 C6 H6A 109.2 . . ?
C1 C6 H6B 109.2 . . ?
C5 C6 H6B 109.2 . . ?
H6A C6 H6B 107.9 . . ?
C10 C7 C9 108.9(3) . . ?
C10 C7 C8 107.5(3) . . ?
C9 C7 C8 109.2(3) . . ?
C10 C7 C4 109.6(3) . . ?
C9 C7 C4 112.2(2) . . ?
C8 C7 C4 109.4(2) . . ?
C7 C8 H8A 109.5 . . ?
C7 C8 H8B 109.5 . . ?
H8A C8 H8B 109.5 . . ?
C7 C8 H8C 109.5 . . ?
H8A C8 H8C 109.5 . . ?
H8B C8 H8C 109.5 . . ?
C7 C9 H9A 109.5 . . ?
C7 C9 H9B 109.5 . . ?
H9A C9 H9B 109.5 . . ?
C7 C9 H9C 109.5 . . ?
H9A C9 H9C 109.5 . . ?
H9B C9 H9C 109.5 . . ?
C7 C10 H10A 109.5 . . ?
C7 C10 H10B 109.5 . . ?
H10A C10 H10B 109.5 . . ?
C7 C10 H10C 109.5 . . ?
H10A C10 H10C 109.5 . . ?
H10B C10 H10C 109.5 . . ?
O2 C11 O1 128.1(3) . . ?
O2 C11 C12 122.7(3) . . ?
O1 C11 C12 109.1(2) . . ?
C11 C12 Cl1 111.6(2) . . ?
C11 C12 Cl2 109.8(2) . . ?
Cl1 C12 Cl2 109.37(17) . . ?
C11 C12 Cl3 106.3(2) . . ?
Cl1 C12 Cl3 110.11(17) . . ?
Cl2 C12 Cl3 109.64(16) . . ?
C11 O1 C1 116.2(2) . . ?

loop_
_geom_bond_atom_site_label_1
_geom_bond_atom_site_label_2
_geom_bond_distance
_geom_bond_site_symmetry_2
_geom_bond_publ_flag
C1 O1 1.478(3) . ?
C1 C2 1.510(4) . ?
C1 C6 1.515(5) . ?
C1 H1 1.0000 . ?
C2 C3 1.529(4) . ?
C2 H2A 0.9900 . ?
C2 H2B 0.9900 . ?
C3 C4 1.531(4) . ?
C3 H3A 0.9900 . ?
C3 H3B 0.9900 . ?
C4 C5 1.529(4) . ?
C4 C7 1.562(4) . ?
C4 H4 1.0000 . ?
C5 C6 1.532(4) . ?
C5 H5A 0.9900 . ?
C5 H5B 0.9900 . ?
C6 H6A 0.9900 . ?
C6 H6B 0.9900 . ?
C7 C10 1.520(5) . ?
C7 C9 1.531(4) . ?
C7 C8 1.532(4) . ?
C8 H8A 0.9800 . ?
C8 H8B 0.9800 . ?
C8 H8C 0.9800 . ?
C9 H9A 0.9800 . ?
C9 H9B 0.9800 . ?
C9 H9C 0.9800 . ?
C10 H10A 0.9800 . ?
C10 H10B 0.9800 . ?
C10 H10C 0.9800 . ?
C11 O2 1.192(4) . ?
C11 O1 1.321(3) . ?
C11 C12 1.557(4) . ?
C12 Cl1 1.759(3) . ?
C12 Cl2 1.763(3) . ?
C12 Cl3 1.775(3) . ?

loop_
_geom_torsion_atom_site_label_1
_geom_torsion_atom_site_label_2
_geom_torsion_atom_site_label_3
_geom_torsion_atom_site_label_4
_geom_torsion
_geom_torsion_site_symmetry_1
_geom_torsion_site_symmetry_2
_geom_torsion_site_symmetry_3
_geom_torsion_site_symmetry_4
_geom_torsion_publ_flag
O1 C1 C2 C3 67.0(3) . . . . ?
C6 C1 C2 C3 -51.0(4) . . . . ?
C1 C2 C3 C4 55.0(3) . . . . ?
C2 C3 C4 C5 -57.2(3) . . . . ?
C2 C3 C4 C7 175.5(2) . . . . ?
C3 C4 C5 C6 57.4(3) . . . . ?
C7 C4 C5 C6 -175.8(3) . . . . ?
O1 C1 C6 C5 -65.0(3) . . . . ?
C2 C1 C6 C5 51.6(3) . . . . ?
C4 C5 C6 C1 -55.7(3) . . . . ?
C5 C4 C7 C10 57.5(3) . . . . ?
C3 C4 C7 C10 -178.4(3) . . . . ?
C5 C4 C7 C9 -63.6(4) . . . . ?
C3 C4 C7 C9 60.5(3) . . . . ?
C5 C4 C7 C8 175.1(3) . . . . ?
C3 C4 C7 C8 -60.8(3) . . . . ?
O2 C11 C12 Cl1 -135.3(3) . . . . ?
O1 C11 C12 Cl1 47.9(3) . . . . ?
O2 C11 C12 Cl2 -13.9(4) . . . . ?
O1 C11 C12 Cl2 169.3(2) . . . . ?
O2 C11 C12 Cl3 104.6(3) . . . . ?
O1 C11 C12 Cl3 -72.2(3) . . . . ?
O2 C11 O1 C1 -3.5(5) . . . . ?
C12 C11 O1 C1 173.1(2) . . . . ?
C2 C1 O1 C11 151.1(3) . . . . ?
C6 C1 O1 C11 -88.1(3) . . . . ?
